data_4511784
loop_
_publ_author_name
'Weiss, Charles J.'
'Das, Parthapratim'
'Miller, Deanna L.'
'Helm, Monte L.'
'Appel, Aaron M.'

_publ_section_title
;
 Catalytic Oxidation of Alcohol via Nickel Phosphine Complexes with
 Pendant Amines
;
_journal_issue 9
_journal_name_full 'ACS Catalysis'
_journal_page_first 2951
_journal_paper_doi 10.1021/cs500853f
_journal_volume 4
_journal_year 2014
_chemical_formula_moiety '3(C48 H72 N4 Ni P4), 3(B F4), 2(C2 H3 N)'
_chemical_formula_sum 'C148 H222 B3 F12 N14 Ni3 P12'
_chemical_formula_weight 3005.58
_chemical_name_systematic '[HNi(PtBu2NPh2)](BF4)'
_space_group_crystal_system monoclinic
_space_group_IT_number 13
_space_group_name_Hall '-P 2yac'
_space_group_name_H-M_alt 'P 1 2/n 1'
_symmetry_space_group_name_Hall '-P 2yac'
_symmetry_space_group_name_H-M 'P 1 2/n 1'
_atom_sites_solution_hydrogens geom
_atom_sites_solution_primary iterative
_audit_creation_date 2014-04-15
_audit_creation_method
;
Olex2 1.2
(compiled 2013.11.15 svn.r2839 for OlexSys, GUI svn.r4713)
;
_cell_angle_alpha 90
_cell_angle_beta 92.880(2)
_cell_angle_gamma 90
_cell_formula_units_Z 2
_cell_length_a 14.8297(8)
_cell_length_b 11.6379(6)
_cell_length_c 43.244(2)
_cell_measurement_reflns_used 9846
_cell_measurement_temperature 100
_cell_measurement_theta_max 27.85
_cell_measurement_theta_min 2.25
_cell_volume 7453.9(7)
_computing_molecular_graphics 'Olex2 (Dolomanov et al., 2009)'
_computing_publication_material 'Olex2 (Dolomanov et al., 2009)'
_computing_structure_refinement 'ShelXL (Sheldrick, 2008)'
_computing_structure_solution 'olex2.solve (Bourhis et al., 2013)'
_diffrn_ambient_temperature 100
_diffrn_measured_fraction_theta_full 0.997
_diffrn_measured_fraction_theta_max 0.989
_diffrn_measurement_device_type 'Bruker APEX-II CCD'
_diffrn_measurement_method '\f and \w scans'
_diffrn_radiation_type MoK\a
_diffrn_radiation_wavelength 0.71073
_diffrn_reflns_av_R_equivalents 0.0573
_diffrn_reflns_av_unetI/netI 0.0583
_diffrn_reflns_Laue_measured_fraction_full 0.997
_diffrn_reflns_Laue_measured_fraction_max 0.989
_diffrn_reflns_limit_h_max 15
_diffrn_reflns_limit_h_min -19
_diffrn_reflns_limit_k_max 15
_diffrn_reflns_limit_k_min -15
_diffrn_reflns_limit_l_max 56
_diffrn_reflns_limit_l_min -56
_diffrn_reflns_number 94659
_diffrn_reflns_point_group_measured_fraction_full 0.997
_diffrn_reflns_point_group_measured_fraction_max 0.989
_diffrn_reflns_theta_full 26.000
_diffrn_reflns_theta_max 27.938
_diffrn_reflns_theta_min 0.943
_diffrn_standards_number 0
_exptl_absorpt_coefficient_mu 0.574
_exptl_absorpt_correction_T_max 1.0000
_exptl_absorpt_correction_T_min 0.9119
_exptl_absorpt_correction_type multi-scan
_exptl_absorpt_process_details
;
SADABS-2012/1 (Bruker,2012) was used for absorption correction.
wR2(int) was 0.0648 before and 0.0568 after correction.
The Ratio of minimum to maximum transmission is 0.9119.
The \l/2 correction factor is 0.0015.
;
_exptl_crystal_colour 'clear light orange'
_exptl_crystal_colour_lustre clear
_exptl_crystal_colour_modifier light
_exptl_crystal_colour_primary orange
_exptl_crystal_density_diffrn 1.339
_exptl_crystal_description plate
_exptl_crystal_F_000 3190
_exptl_crystal_recrystallization_method
;
grown by slow diffiusion of XXX into a saturatued solution of the complex in XX
;
_exptl_crystal_size_max 0.2
_exptl_crystal_size_mid 0.2
_exptl_crystal_size_min 0.002
_refine_diff_density_max 0.536
_refine_diff_density_min -0.368
_refine_diff_density_rms 0.071
_refine_ls_extinction_method none
_refine_ls_goodness_of_fit_ref 1.011
_refine_ls_hydrogen_treatment mixed
_refine_ls_matrix_type full
_refine_ls_number_parameters 905
_refine_ls_number_reflns 17701
_refine_ls_number_restraints 0
_refine_ls_restrained_S_all 1.011
_refine_ls_R_factor_all 0.0691
_refine_ls_R_factor_gt 0.0405
_refine_ls_shift/su_max 0.002
_refine_ls_shift/su_mean 0.000
_refine_ls_structure_factor_coef Fsqd
_refine_ls_weighting_details
;
 w=1/[\s^2^(Fo^2^)+(0.0356P)^2^+3.4839P]
 where P=(Fo^2^+2Fc^2^)/3
;
_refine_ls_weighting_scheme calc
_refine_ls_wR_factor_gt 0.0805
_refine_ls_wR_factor_ref 0.0903
_reflns_Friedel_coverage 0.000
_reflns_number_gt 12952
_reflns_number_total 17701
_reflns_threshold_expression 'I > 2\s(I)'
_cod_data_source_file cs500853f_si_004.cif
_cod_data_source_block helm188_0m
_cod_depositor_comments 'Adding full bibliography for 4511782--4511784.cif.'
_cod_original_cell_volume 7454.0(7)
_cod_database_code 4511784
_shelxl_version_number 2013-2
_shelx_space_group_comment
;
The symmetry employed for this shelxl refinement is uniquely defined
by the following loop, which should always be used as a source of
symmetry information in preference to the above space-group names.
They are only intended as comments.
;
_shelx_estimated_absorpt_t_max 0.999
_shelx_estimated_absorpt_t_min 0.894
_olex2_refinement_description
;
1. Fixed Uiso
 At 1.2 times of:
  All C(H) groups, All C(H,H) groups
 At 1.5 times of:
  All C(H,H,H) groups
2. Others
 Sof(F3A)=1-FVAR(1)
 Sof(F3)=FVAR(1)
 Sof(F2A)=1-FVAR(2)
 Sof(F2)=FVAR(2)
3.a Secondary CH2 refined with riding coordinates:
 C1(H1A,H1B), C2(H2A,H2B), C3(H3A,H3B), C4(H4A,H4B), C25(H25A,H25B), C26(H26A,
 H26B), C27(H27A,H27B), C28(H28A,H28B), C49(H49A,H49B), C50(H50A,H50B),
 C51(H51A,H51B), C52(H52A,H52B)
3.b Aromatic/amide H refined with riding coordinates:
 C10(H10), C11(H11), C12(H12), C13(H13), C14(H14), C20(H20), C21(H21),
 C22(H22), C23(H23), C24(H24), C34(H34), C35(H35), C36(H36), C37(H37), C38(H38),
  C44(H44), C45(H45), C46(H46), C47(H47), C48(H48), C58(H58), C59(H59),
 C60(H60), C61(H61), C62(H62), C68(H68), C69(H69), C70(H70), C71(H71), C72(H72)
3.c Idealised Me refined as rotating group:
 C6(H6A,H6B,H6C), C7(H7A,H7B,H7C), C8(H8A,H8B,H8C), C16(H16A,H16B,H16C),
 C17(H17A,H17B,H17C), C18(H18A,H18B,H18C), C30(H30A,H30B,H30C), C31(H31A,H31B,
 H31C), C32(H32A,H32B,H32C), C40(H40A,H40B,H40C), C41(H41A,H41B,H41C), C42(H42A,
 H42B,H42C), C54(H54A,H54B,H54C), C55(H55A,H55B,H55C), C56(H56A,H56B,H56C),
 C64(H64A,H64B,H64C), C65(H65A,H65B,H65C), C66(H66A,H66B,H66C), C74(H74A,H74B,
 H74C)
;

loop_
_space_group_symop_operation_xyz
'x, y, z'
'-x+1/2, y, -z+1/2'
'-x, -y, -z'
'x-1/2, -y, z-1/2'

loop_
_atom_site_label
_atom_site_type_symbol
_atom_site_fract_x
_atom_site_fract_y
_atom_site_fract_z
_atom_site_U_iso_or_equiv
_atom_site_adp_type
_atom_site_occupancy
_atom_site_site_symmetry_order
_atom_site_calc_flag
_atom_site_refinement_flags_posn
_atom_site_refinement_flags_adp
_atom_site_refinement_flags_occupancy
_atom_site_disorder_assembly
_atom_site_disorder_group
Ni1 Ni 0.24269(2) 0.93379(2) 0.41371(2) 0.01063(6) Uani 1 1 d . . . . .
P1 P 0.11120(3) 1.01466(4) 0.42419(2) 0.01124(11) Uani 1 1 d . . . . .
P2 P 0.16545(3) 0.87666(4) 0.37102(2) 0.01048(11) Uani 1 1 d . . . . .
P3 P 0.37761(3) 1.01745(5) 0.40970(2) 0.01116(11) Uani 1 1 d . . . . .
P4 P 0.31561(3) 0.82970(5) 0.45073(2) 0.01212(11) Uani 1 1 d . . . . .
N1 N 0.11880(11) 1.10606(14) 0.36388(4) 0.0138(4) Uani 1 1 d . . . . .
N2 N 0.04437(10) 0.79611(14) 0.41478(4) 0.0126(4) Uani 1 1 d . . . . .
N3 N 0.36577(11) 1.04374(15) 0.47428(4) 0.0152(4) Uani 1 1 d . . . . .
N4 N 0.44004(11) 0.79717(14) 0.40390(4) 0.0140(4) Uani 1 1 d . . . . .
C1 C 0.06294(14) 1.1006(2) 0.39075(5) 0.0215(5) Uani 1 1 d . . . . .
H1A H 0.0036 1.0675 0.3841 0.026 Uiso 1 1 calc R . . . .
H1B H 0.0522 1.1800 0.3980 0.026 Uiso 1 1 calc R . . . .
C2 C 0.12123(13) 0.99774(17) 0.34703(5) 0.0152(4) Uani 1 1 d . . . . .
H2A H 0.1595 1.0073 0.3291 0.018 Uiso 1 1 calc R . . . .
H2B H 0.0594 0.9788 0.3389 0.018 Uiso 1 1 calc R . . . .
C3 C 0.02124(12) 0.90605(17) 0.42882(5) 0.0139(4) Uani 1 1 d . . . . .
H3A H 0.0122 0.8945 0.4511 0.017 Uiso 1 1 calc R . . . .
H3B H -0.0362 0.9347 0.4190 0.017 Uiso 1 1 calc R . . . .
C4 C 0.05786(12) 0.80472(18) 0.38148(4) 0.0125(4) Uani 1 1 d . . . . .
H4A H 0.0064 0.8477 0.3716 0.015 Uiso 1 1 calc R . . . .
H4B H 0.0567 0.7263 0.3726 0.015 Uiso 1 1 calc R . . . .
C5 C 0.09494(13) 1.11621(17) 0.45709(5) 0.0143(4) Uani 1 1 d . . . . .
C6 C 0.15918(14) 1.21800(19) 0.45352(5) 0.0231(5) Uani 1 1 d . . . . .
H6A H 0.2214 1.1898 0.4530 0.035 Uiso 1 1 calc GR . . . .
H6B H 0.1542 1.2706 0.4711 0.035 Uiso 1 1 calc GR . . . .
H6C H 0.1430 1.2587 0.4342 0.035 Uiso 1 1 calc GR . . . .
C7 C 0.12244(14) 1.05348(19) 0.48710(5) 0.0189(5) Uani 1 1 d . . . . .
H7A H 0.0824 0.9876 0.4897 0.028 Uiso 1 1 calc GR . . . .
H7B H 0.1177 1.1060 0.5046 0.028 Uiso 1 1 calc GR . . . .
H7C H 0.1849 1.0266 0.4862 0.028 Uiso 1 1 calc GR . . . .
C8 C -0.00287(13) 1.15941(18) 0.45830(5) 0.0179(5) Uani 1 1 d . . . . .
H8A H -0.0191 1.2028 0.4394 0.027 Uiso 1 1 calc GR . . . .
H8B H -0.0081 1.2093 0.4764 0.027 Uiso 1 1 calc GR . . . .
H8C H -0.0437 1.0936 0.4599 0.027 Uiso 1 1 calc GR . . . .
C9 C 0.11723(12) 1.20839(18) 0.34618(5) 0.0130(4) Uani 1 1 d . . . . .
C10 C 0.07739(13) 1.31032(18) 0.35597(5) 0.0174(5) Uani 1 1 d . . . . .
H10 H 0.0458 1.3105 0.3745 0.021 Uiso 1 1 calc R . . . .
C11 C 0.08315(14) 1.41099(18) 0.33907(5) 0.0207(5) Uani 1 1 d . . . . .
H11 H 0.0561 1.4790 0.3464 0.025 Uiso 1 1 calc R . . . .
C12 C 0.12751(13) 1.41446(18) 0.31170(5) 0.0188(5) Uani 1 1 d . . . . .
H12 H 0.1315 1.4839 0.3003 0.023 Uiso 1 1 calc R . . . .
C13 C 0.16586(13) 1.31428(19) 0.30141(5) 0.0184(5) Uani 1 1 d . . . . .
H13 H 0.1962 1.3148 0.2826 0.022 Uiso 1 1 calc R . . . .
C14 C 0.16085(13) 1.21306(19) 0.31803(5) 0.0159(4) Uani 1 1 d . . . . .
H14 H 0.1874 1.1453 0.3103 0.019 Uiso 1 1 calc R . . . .
C15 C 0.20871(13) 0.77734(18) 0.34108(5) 0.0146(4) Uani 1 1 d . . . . .
C16 C 0.29665(13) 0.8290(2) 0.32971(5) 0.0218(5) Uani 1 1 d . . . . .
H16A H 0.2832 0.9012 0.3188 0.033 Uiso 1 1 calc GR . . . .
H16B H 0.3242 0.7748 0.3156 0.033 Uiso 1 1 calc GR . . . .
H16C H 0.3386 0.8438 0.3475 0.033 Uiso 1 1 calc GR . . . .
C17 C 0.14086(14) 0.75884(19) 0.31350(5) 0.0186(5) Uani 1 1 d . . . . .
H17A H 0.0842 0.7287 0.3210 0.028 Uiso 1 1 calc GR . . . .
H17B H 0.1658 0.7038 0.2990 0.028 Uiso 1 1 calc GR . . . .
H17C H 0.1293 0.8322 0.3029 0.028 Uiso 1 1 calc GR . . . .
C18 C 0.23070(14) 0.66379(18) 0.35736(5) 0.0206(5) Uani 1 1 d . . . . .
H18A H 0.2688 0.6784 0.3761 0.031 Uiso 1 1 calc GR . . . .
H18B H 0.2629 0.6135 0.3435 0.031 Uiso 1 1 calc GR . . . .
H18C H 0.1746 0.6265 0.3630 0.031 Uiso 1 1 calc GR . . . .
C19 C -0.00569(13) 0.69928(18) 0.42426(5) 0.0144(4) Uani 1 1 d . . . . .
C20 C 0.02014(14) 0.58893(18) 0.41549(5) 0.0194(5) Uani 1 1 d . . . . .
H20 H 0.0698 0.5800 0.4026 0.023 Uiso 1 1 calc R . . . .
C21 C -0.02505(15) 0.4928(2) 0.42513(5) 0.0253(5) Uani 1 1 d . . . . .
H21 H -0.0069 0.4189 0.4185 0.030 Uiso 1 1 calc R . . . .
C22 C -0.09680(15) 0.5028(2) 0.44439(6) 0.0275(5) Uani 1 1 d . . . . .
H22 H -0.1273 0.4364 0.4512 0.033 Uiso 1 1 calc R . . . .
C23 C -0.12277(14) 0.6109(2) 0.45337(5) 0.0236(5) Uani 1 1 d . . . . .
H23 H -0.1717 0.6189 0.4666 0.028 Uiso 1 1 calc R . . . .
C24 C -0.07859(13) 0.70846(19) 0.44342(5) 0.0179(5) Uani 1 1 d . . . . .
H24 H -0.0981 0.7822 0.4497 0.021 Uiso 1 1 calc R . . . .
C25 C 0.42638(13) 1.06108(19) 0.44886(4) 0.0153(4) Uani 1 1 d . . . . .
H25A H 0.4824 1.0167 0.4534 0.018 Uiso 1 1 calc R . . . .
H25B H 0.4431 1.1434 0.4482 0.018 Uiso 1 1 calc R . . . .
C26 C 0.35756(13) 0.92279(18) 0.48305(5) 0.0156(4) Uani 1 1 d . . . . .
H26A H 0.3159 0.9168 0.5001 0.019 Uiso 1 1 calc R . . . .
H26B H 0.4174 0.8944 0.4909 0.019 Uiso 1 1 calc R . . . .
C27 C 0.42375(12) 0.77044(18) 0.43624(4) 0.0136(4) Uani 1 1 d . . . . .
H27A H 0.4748 0.8007 0.4495 0.016 Uiso 1 1 calc R . . . .
H27B H 0.4233 0.6859 0.4387 0.016 Uiso 1 1 calc R . . . .
C28 C 0.46576(13) 0.91557(17) 0.39806(5) 0.0137(4) Uani 1 1 d . . . . .
H28A H 0.4756 0.9254 0.3757 0.016 Uiso 1 1 calc R . . . .
H28B H 0.5232 0.9330 0.4098 0.016 Uiso 1 1 calc R . . . .
C29 C 0.39938(13) 1.14641(17) 0.38523(5) 0.0142(4) Uani 1 1 d . . . . .
C30 C 0.33841(14) 1.24369(18) 0.39589(5) 0.0193(5) Uani 1 1 d . . . . .
H30A H 0.2755 1.2177 0.3949 0.029 Uiso 1 1 calc GR . . . .
H30B H 0.3445 1.3105 0.3824 0.029 Uiso 1 1 calc GR . . . .
H30C H 0.3564 1.2650 0.4172 0.029 Uiso 1 1 calc GR . . . .
C31 C 0.49902(13) 1.18268(19) 0.38729(5) 0.0183(5) Uani 1 1 d . . . . .
H31A H 0.5175 1.1997 0.4089 0.027 Uiso 1 1 calc GR . . . .
H31B H 0.5069 1.2514 0.3746 0.027 Uiso 1 1 calc GR . . . .
H31C H 0.5363 1.1201 0.3797 0.027 Uiso 1 1 calc GR . . . .
C32 C 0.37073(13) 1.11713(19) 0.35159(5) 0.0169(4) Uani 1 1 d . . . . .
H32A H 0.4091 1.0554 0.3442 0.025 Uiso 1 1 calc GR . . . .
H32B H 0.3772 1.1854 0.3386 0.025 Uiso 1 1 calc GR . . . .
H32C H 0.3076 1.0919 0.3504 0.025 Uiso 1 1 calc GR . . . .
C33 C 0.36727(13) 1.12634(19) 0.49841(5) 0.0161(4) Uani 1 1 d . . . . .
C34 C 0.34202(13) 1.0969(2) 0.52822(5) 0.0188(5) Uani 1 1 d . . . . .
H34 H 0.3288 1.0191 0.5329 0.023 Uiso 1 1 calc R . . . .
C35 C 0.33626(14) 1.1804(2) 0.55095(5) 0.0245(5) Uani 1 1 d . . . . .
H35 H 0.3177 1.1592 0.5709 0.029 Uiso 1 1 calc R . . . .
C36 C 0.35697(14) 1.2939(2) 0.54514(6) 0.0261(5) Uani 1 1 d . . . . .
H36 H 0.3532 1.3504 0.5609 0.031 Uiso 1 1 calc R . . . .
C37 C 0.38329(14) 1.3235(2) 0.51597(5) 0.0250(5) Uani 1 1 d . . . . .
H37 H 0.3984 1.4010 0.5117 0.030 Uiso 1 1 calc R . . . .
C38 C 0.38793(14) 1.24210(19) 0.49298(5) 0.0213(5) Uani 1 1 d . . . . .
H38 H 0.4055 1.2648 0.4730 0.026 Uiso 1 1 calc R . . . .
C39 C 0.26980(13) 0.70369(18) 0.47200(5) 0.0153(4) Uani 1 1 d . . . . .
C40 C 0.33668(14) 0.65932(19) 0.49747(5) 0.0209(5) Uani 1 1 d . . . . .
H40A H 0.3935 0.6382 0.4883 0.031 Uiso 1 1 calc GR . . . .
H40B H 0.3112 0.5918 0.5074 0.031 Uiso 1 1 calc GR . . . .
H40C H 0.3481 0.7197 0.5130 0.031 Uiso 1 1 calc GR . . . .
C41 C 0.18144(13) 0.7402(2) 0.48646(5) 0.0212(5) Uani 1 1 d . . . . .
H41A H 0.1945 0.7988 0.5023 0.032 Uiso 1 1 calc GR . . . .
H41B H 0.1537 0.6732 0.4959 0.032 Uiso 1 1 calc GR . . . .
H41C H 0.1398 0.7718 0.4703 0.032 Uiso 1 1 calc GR . . . .
C42 C 0.24834(15) 0.60848(19) 0.44828(5) 0.0221(5) Uani 1 1 d . . . . .
H42A H 0.2122 0.6403 0.4307 0.033 Uiso 1 1 calc GR . . . .
H42B H 0.2143 0.5473 0.4580 0.033 Uiso 1 1 calc GR . . . .
H42C H 0.3048 0.5770 0.4410 0.033 Uiso 1 1 calc GR . . . .
C43 C 0.48143(13) 0.71232(18) 0.38592(5) 0.0136(4) Uani 1 1 d . . . . .
C44 C 0.55634(13) 0.73691(19) 0.36865(5) 0.0164(4) Uani 1 1 d . . . . .
H44 H 0.5872 0.8078 0.3717 0.020 Uiso 1 1 calc R . . . .
C45 C 0.58601(14) 0.65882(19) 0.34712(5) 0.0194(5) Uani 1 1 d . . . . .
H45 H 0.6368 0.6770 0.3355 0.023 Uiso 1 1 calc R . . . .
C46 C 0.54236(14) 0.55493(19) 0.34238(5) 0.0209(5) Uani 1 1 d . . . . .
H46 H 0.5600 0.5040 0.3266 0.025 Uiso 1 1 calc R . . . .
C47 C 0.47234(14) 0.52640(19) 0.36107(5) 0.0203(5) Uani 1 1 d . . . . .
H47 H 0.4440 0.4535 0.3588 0.024 Uiso 1 1 calc R . . . .
C48 C 0.44331(13) 0.60280(18) 0.38293(5) 0.0165(4) Uani 1 1 d . . . . .
H48 H 0.3969 0.5806 0.3961 0.020 Uiso 1 1 calc R . . . .
Ni2 Ni 0.2500 0.85471(3) 0.7500 0.00914(8) Uani 1 2 d S T P . .
P5 P 0.11232(3) 0.92907(4) 0.75481(2) 0.00943(11) Uani 1 1 d . . . . .
P6 P 0.18538(3) 0.77640(4) 0.70734(2) 0.00932(11) Uani 1 1 d . . . . .
N5 N 0.13389(11) 0.99840(14) 0.69310(4) 0.0123(3) Uani 1 1 d . . . . .
N6 N 0.05505(10) 0.70573(14) 0.74945(4) 0.0116(3) Uani 1 1 d . . . . .
C49 C 0.06802(12) 0.99292(17) 0.71711(4) 0.0112(4) Uani 1 1 d . . . . .
H49A H 0.0156 0.9469 0.7092 0.013 Uiso 1 1 calc R . . . .
H49B H 0.0461 1.0717 0.7211 0.013 Uiso 1 1 calc R . . . .
C50 C 0.14791(13) 0.88666(16) 0.67857(4) 0.0118(4) Uani 1 1 d . . . . .
H50A H 0.1939 0.8945 0.6629 0.014 Uiso 1 1 calc R . . . .
H50B H 0.0908 0.8613 0.6678 0.014 Uiso 1 1 calc R . . . .
C51 C 0.07515(12) 0.70788(17) 0.71641(4) 0.0106(4) Uani 1 1 d . . . . .
H51A H 0.0259 0.7495 0.7049 0.013 Uiso 1 1 calc R . . . .
H51B H 0.0750 0.6279 0.7086 0.013 Uiso 1 1 calc R . . . .
C52 C 0.02547(12) 0.81752(16) 0.76065(5) 0.0111(4) Uani 1 1 d . . . . .
H52A H 0.0140 0.8119 0.7830 0.013 Uiso 1 1 calc R . . . .
H52B H -0.0317 0.8398 0.7494 0.013 Uiso 1 1 calc R . . . .
C53 C 0.08564(12) 1.04401(17) 0.78316(5) 0.0122(4) Uani 1 1 d . . . . .
C54 C 0.10906(14) 0.99996(18) 0.81598(5) 0.0160(4) Uani 1 1 d . . . . .
H54A H 0.0694 0.9355 0.8206 0.024 Uiso 1 1 calc GR . . . .
H54B H 0.1008 1.0620 0.8309 0.024 Uiso 1 1 calc GR . . . .
H54C H 0.1720 0.9742 0.8174 0.024 Uiso 1 1 calc GR . . . .
C55 C -0.01395(13) 1.08084(18) 0.78089(5) 0.0159(4) Uani 1 1 d . . . . .
H55A H -0.0294 1.1095 0.7600 0.024 Uiso 1 1 calc GR . . . .
H55B H -0.0237 1.1417 0.7960 0.024 Uiso 1 1 calc GR . . . .
H55C H -0.0522 1.0147 0.7852 0.024 Uiso 1 1 calc GR . . . .
C56 C 0.14806(13) 1.14562(17) 0.77683(5) 0.0161(4) Uani 1 1 d . . . . .
H56A H 0.2111 1.1208 0.7794 0.024 Uiso 1 1 calc GR . . . .
H56B H 0.1371 1.2079 0.7914 0.024 Uiso 1 1 calc GR . . . .
H56C H 0.1358 1.1731 0.7556 0.024 Uiso 1 1 calc GR . . . .
C57 C 0.13925(12) 1.09831(17) 0.67470(5) 0.0126(4) Uani 1 1 d . . . . .
C58 C 0.11705(14) 1.20708(18) 0.68608(5) 0.0172(4) Uani 1 1 d . . . . .
H58 H 0.0948 1.2135 0.7062 0.021 Uiso 1 1 calc R . . . .
C59 C 0.12707(14) 1.30542(18) 0.66844(5) 0.0187(5) Uani 1 1 d . . . . .
H59 H 0.1111 1.3779 0.6767 0.022 Uiso 1 1 calc R . . . .
C60 C 0.15992(13) 1.29964(19) 0.63910(5) 0.0194(5) Uani 1 1 d . . . . .
H60 H 0.1671 1.3672 0.6271 0.023 Uiso 1 1 calc R . . . .
C61 C 0.18203(13) 1.19310(19) 0.62770(5) 0.0188(5) Uani 1 1 d . . . . .
H61 H 0.2049 1.1876 0.6076 0.023 Uiso 1 1 calc R . . . .
C62 C 0.17160(12) 1.09402(18) 0.64487(5) 0.0149(4) Uani 1 1 d . . . . .
H62 H 0.1867 1.0219 0.6363 0.018 Uiso 1 1 calc R . . . .
C63 C 0.23622(12) 0.66473(17) 0.68226(5) 0.0125(4) Uani 1 1 d . . . . .
C64 C 0.26020(13) 0.56196(17) 0.70330(5) 0.0153(4) Uani 1 1 d . . . . .
H64A H 0.3026 0.5866 0.7201 0.023 Uiso 1 1 calc GR . . . .
H64B H 0.2881 0.5016 0.6912 0.023 Uiso 1 1 calc GR . . . .
H64C H 0.2052 0.5320 0.7120 0.023 Uiso 1 1 calc GR . . . .
C65 C 0.17279(13) 0.62852(18) 0.65485(5) 0.0164(4) Uani 1 1 d . . . . .
H65A H 0.1161 0.5995 0.6626 0.025 Uiso 1 1 calc GR . . . .
H65B H 0.2016 0.5680 0.6431 0.025 Uiso 1 1 calc GR . . . .
H65C H 0.1602 0.6949 0.6414 0.025 Uiso 1 1 calc GR . . . .
C66 C 0.32380(13) 0.71258(18) 0.66974(5) 0.0167(4) Uani 1 1 d . . . . .
H66A H 0.3099 0.7804 0.6569 0.025 Uiso 1 1 calc GR . . . .
H66B H 0.3520 0.6538 0.6572 0.025 Uiso 1 1 calc GR . . . .
H66C H 0.3654 0.7341 0.6871 0.025 Uiso 1 1 calc GR . . . .
C67 C 0.00160(12) 0.60964(17) 0.75775(5) 0.0122(4) Uani 1 1 d . . . . .
C68 C 0.03020(13) 0.49867(18) 0.75081(5) 0.0153(4) Uani 1 1 d . . . . .
H68 H 0.0863 0.4885 0.7415 0.018 Uiso 1 1 calc R . . . .
C69 C -0.02096(14) 0.40357(18) 0.75715(5) 0.0186(5) Uani 1 1 d . . . . .
H69 H -0.0008 0.3292 0.7516 0.022 Uiso 1 1 calc R . . . .
C70 C -0.10200(14) 0.41590(19) 0.77159(5) 0.0232(5) Uani 1 1 d . . . . .
H70 H -0.1380 0.3506 0.7757 0.028 Uiso 1 1 calc R . . . .
C71 C -0.12944(14) 0.52457(19) 0.77994(5) 0.0221(5) Uani 1 1 d . . . . .
H71 H -0.1837 0.5333 0.7905 0.027 Uiso 1 1 calc R . . . .
C72 C -0.07909(13) 0.62124(18) 0.77319(5) 0.0158(4) Uani 1 1 d . . . . .
H72 H -0.0992 0.6953 0.7790 0.019 Uiso 1 1 calc R . . . .
F1 F 0.18785(8) 0.98350(12) 0.57060(3) 0.0339(3) Uani 1 1 d . . . . .
F2 F 0.1926(7) 0.8337(5) 0.60102(14) 0.059(2) Uani 0.71(3) 1 d . . P A 1
F3 F 0.3117(4) 0.9624(13) 0.60145(13) 0.044(2) Uani 0.62(3) 1 d . . P A 1
F4 F 0.28444(13) 0.84006(14) 0.55984(4) 0.0579(5) Uani 1 1 d . . . . .
B1 B 0.2403(2) 0.8964(3) 0.58284(7) 0.0430(9) Uani 1 1 d . . . . .
N7 N 0.50192(15) 0.56775(19) 0.55379(5) 0.0362(5) Uani 1 1 d . . . . .
C73 C 0.43661(17) 0.5747(2) 0.56648(5) 0.0271(5) Uani 1 1 d . . . . .
C74 C 0.35299(16) 0.5833(2) 0.58293(6) 0.0318(6) Uani 1 1 d . . . . .
H74A H 0.3031 0.5500 0.5702 0.048 Uiso 1 1 calc GR . . . .
H74B H 0.3400 0.6643 0.5871 0.048 Uiso 1 1 calc GR . . . .
H74C H 0.3599 0.5415 0.6026 0.048 Uiso 1 1 calc GR . . . .
F5 F 0.30550(9) 0.12185(13) 0.26911(3) 0.0391(4) Uani 1 1 d . . . . .
F6 F 0.19635(10) -0.01348(13) 0.26816(3) 0.0413(4) Uani 1 1 d . . . . .
B2 B 0.2500 0.0533(3) 0.2500 0.0215(8) Uani 1 2 d S T P . .
F3A F 0.2905(11) 0.900(3) 0.6070(3) 0.060(6) Uani 0.38(3) 1 d . . P A 2
F2A F 0.1717(6) 0.787(2) 0.5898(7) 0.074(7) Uani 0.29(3) 1 d . . P A 2

loop_
_atom_site_aniso_label
_atom_site_aniso_U_11
_atom_site_aniso_U_22
_atom_site_aniso_U_33
_atom_site_aniso_U_23
_atom_site_aniso_U_13
_atom_site_aniso_U_12
Ni1 0.00959(11) 0.01435(14) 0.00797(13) 0.00042(11) 0.00053(9) 0.00113(10)
P1 0.0121(2) 0.0135(3) 0.0083(3) 0.0012(2) 0.00245(19) 0.0022(2)
P2 0.0107(2) 0.0130(3) 0.0078(3) -0.0004(2) 0.00149(19) 0.0000(2)
P3 0.0110(2) 0.0135(3) 0.0090(3) 0.0003(2) 0.00117(19) 0.0012(2)
P4 0.0124(2) 0.0153(3) 0.0087(3) 0.0013(2) 0.0014(2) 0.0021(2)
N1 0.0186(8) 0.0155(9) 0.0074(9) 0.0030(7) 0.0024(7) 0.0028(7)
N2 0.0148(8) 0.0137(9) 0.0098(9) -0.0005(7) 0.0044(7) -0.0007(7)
N3 0.0199(8) 0.0162(9) 0.0094(9) -0.0018(7) 0.0009(7) -0.0009(7)
N4 0.0166(8) 0.0120(9) 0.0140(9) 0.0019(7) 0.0060(7) 0.0035(7)
C1 0.0221(10) 0.0289(13) 0.0141(11) 0.0088(10) 0.0065(9) 0.0128(10)
C2 0.0179(10) 0.0159(11) 0.0116(11) 0.0034(9) -0.0018(8) -0.0032(8)
C3 0.0115(9) 0.0164(11) 0.0139(11) -0.0022(9) 0.0025(8) -0.0005(8)
C4 0.0120(9) 0.0156(11) 0.0100(10) -0.0003(8) 0.0022(8) -0.0018(8)
C5 0.0172(9) 0.0141(11) 0.0119(11) -0.0019(9) 0.0041(8) 0.0012(8)
C6 0.0232(11) 0.0187(12) 0.0279(13) -0.0059(10) 0.0076(10) -0.0012(9)
C7 0.0209(10) 0.0244(12) 0.0115(11) -0.0038(9) 0.0021(8) 0.0026(9)
C8 0.0194(10) 0.0181(11) 0.0169(12) -0.0005(9) 0.0071(9) 0.0044(9)
C9 0.0106(9) 0.0168(11) 0.0112(10) 0.0013(9) -0.0041(8) -0.0014(8)
C10 0.0194(10) 0.0179(11) 0.0148(11) -0.0030(9) 0.0006(8) -0.0015(9)
C11 0.0231(11) 0.0135(11) 0.0252(13) -0.0036(10) -0.0021(9) -0.0016(9)
C12 0.0191(10) 0.0148(11) 0.0217(12) 0.0052(9) -0.0060(9) -0.0066(9)
C13 0.0155(10) 0.0220(12) 0.0174(12) 0.0038(10) -0.0020(8) -0.0029(9)
C14 0.0147(9) 0.0197(11) 0.0133(11) 0.0005(9) -0.0008(8) 0.0001(8)
C15 0.0146(9) 0.0182(11) 0.0112(10) -0.0043(9) 0.0028(8) -0.0011(8)
C16 0.0177(10) 0.0287(13) 0.0198(12) -0.0112(10) 0.0086(9) -0.0045(9)
C17 0.0211(10) 0.0218(12) 0.0128(11) -0.0032(9) 0.0013(9) -0.0043(9)
C18 0.0207(10) 0.0194(12) 0.0216(12) -0.0063(10) 0.0010(9) 0.0057(9)
C19 0.0142(9) 0.0169(11) 0.0120(11) 0.0017(9) -0.0004(8) -0.0016(8)
C20 0.0191(10) 0.0208(12) 0.0189(12) 0.0026(10) 0.0053(9) 0.0019(9)
C21 0.0301(12) 0.0174(12) 0.0288(14) 0.0049(10) 0.0075(10) 0.0020(10)
C22 0.0291(12) 0.0234(13) 0.0307(14) 0.0088(11) 0.0072(11) -0.0060(10)
C23 0.0209(10) 0.0298(13) 0.0208(13) 0.0056(11) 0.0077(9) -0.0032(10)
C24 0.0170(10) 0.0215(12) 0.0156(11) -0.0018(9) 0.0037(8) 0.0001(9)
C25 0.0152(9) 0.0213(11) 0.0094(10) -0.0008(9) 0.0009(8) -0.0021(8)
C26 0.0170(9) 0.0191(11) 0.0105(11) 0.0003(9) -0.0004(8) 0.0020(9)
C27 0.0132(9) 0.0183(11) 0.0095(10) 0.0016(9) 0.0028(8) 0.0036(8)
C28 0.0130(9) 0.0165(11) 0.0117(10) 0.0036(9) 0.0026(8) 0.0027(8)
C29 0.0132(9) 0.0138(11) 0.0159(11) 0.0034(9) 0.0023(8) 0.0007(8)
C30 0.0185(10) 0.0159(11) 0.0240(12) 0.0041(10) 0.0055(9) 0.0000(9)
C31 0.0166(10) 0.0204(12) 0.0181(12) 0.0009(9) 0.0029(9) -0.0034(9)
C32 0.0166(10) 0.0203(11) 0.0139(11) 0.0054(9) 0.0013(8) -0.0008(9)
C33 0.0124(9) 0.0233(12) 0.0123(11) -0.0031(9) -0.0019(8) 0.0029(9)
C34 0.0135(9) 0.0261(12) 0.0169(12) -0.0034(10) 0.0007(8) 0.0008(9)
C35 0.0157(10) 0.0400(15) 0.0180(12) -0.0099(11) 0.0011(9) 0.0021(10)
C36 0.0195(11) 0.0315(14) 0.0268(14) -0.0143(11) -0.0047(10) 0.0080(10)
C37 0.0235(11) 0.0215(12) 0.0290(14) -0.0064(11) -0.0071(10) 0.0048(10)
C38 0.0239(11) 0.0231(12) 0.0163(12) -0.0014(10) -0.0036(9) 0.0038(10)
C39 0.0158(9) 0.0178(11) 0.0126(11) 0.0055(9) 0.0038(8) 0.0028(8)
C40 0.0240(11) 0.0212(12) 0.0175(12) 0.0082(10) 0.0019(9) 0.0046(9)
C41 0.0182(10) 0.0235(12) 0.0224(12) 0.0071(10) 0.0077(9) 0.0028(9)
C42 0.0248(11) 0.0208(12) 0.0210(12) 0.0023(10) 0.0027(9) -0.0038(10)
C43 0.0145(9) 0.0161(11) 0.0102(10) 0.0034(9) 0.0008(8) 0.0053(8)
C44 0.0163(9) 0.0185(11) 0.0145(11) 0.0028(9) 0.0032(8) 0.0027(9)
C45 0.0220(10) 0.0237(12) 0.0131(11) 0.0057(9) 0.0079(9) 0.0066(9)
C46 0.0261(11) 0.0189(12) 0.0178(12) -0.0002(10) 0.0038(9) 0.0106(9)
C47 0.0215(10) 0.0134(11) 0.0261(13) 0.0007(10) 0.0015(9) 0.0046(9)
C48 0.0143(9) 0.0174(11) 0.0181(12) 0.0038(9) 0.0041(8) 0.0043(8)
Ni2 0.00818(15) 0.01175(19) 0.00752(18) 0.000 0.00083(13) 0.000
P5 0.0096(2) 0.0102(3) 0.0085(3) -0.0004(2) 0.00129(19) 0.00043(19)
P6 0.0100(2) 0.0096(3) 0.0085(3) -0.0001(2) 0.00152(19) -0.00006(19)
N5 0.0178(8) 0.0102(8) 0.0091(9) 0.0008(7) 0.0022(7) 0.0017(7)
N6 0.0114(7) 0.0112(9) 0.0124(9) -0.0010(7) 0.0045(7) -0.0023(7)
C49 0.0132(9) 0.0116(10) 0.0087(10) -0.0001(8) 0.0010(8) 0.0020(8)
C50 0.0148(9) 0.0103(10) 0.0104(10) -0.0012(8) 0.0012(8) 0.0005(8)
C51 0.0109(8) 0.0115(10) 0.0097(10) -0.0016(8) 0.0018(7) -0.0005(8)
C52 0.0099(8) 0.0124(10) 0.0111(10) -0.0005(8) 0.0021(7) 0.0012(8)
C53 0.0142(9) 0.0121(10) 0.0104(10) -0.0013(8) 0.0024(8) 0.0011(8)
C54 0.0203(10) 0.0173(11) 0.0105(11) -0.0028(9) 0.0012(8) 0.0021(9)
C55 0.0155(9) 0.0165(11) 0.0161(11) -0.0023(9) 0.0040(8) 0.0038(8)
C56 0.0179(10) 0.0144(11) 0.0158(11) -0.0029(9) 0.0007(8) -0.0015(8)
C57 0.0115(9) 0.0138(10) 0.0119(11) 0.0012(8) -0.0041(8) -0.0006(8)
C58 0.0231(10) 0.0154(11) 0.0127(11) 0.0006(9) -0.0030(9) 0.0002(9)
C59 0.0242(11) 0.0116(11) 0.0197(12) -0.0030(9) -0.0061(9) -0.0017(9)
C60 0.0191(10) 0.0160(11) 0.0227(12) 0.0079(10) -0.0038(9) -0.0054(9)
C61 0.0147(9) 0.0238(12) 0.0181(12) 0.0059(10) 0.0036(9) 0.0001(9)
C62 0.0127(9) 0.0153(11) 0.0167(11) 0.0017(9) 0.0010(8) 0.0014(8)
C63 0.0137(9) 0.0120(10) 0.0122(11) -0.0017(8) 0.0034(8) -0.0006(8)
C64 0.0169(10) 0.0126(10) 0.0167(11) 0.0003(9) 0.0026(8) 0.0014(8)
C65 0.0206(10) 0.0152(11) 0.0134(11) -0.0038(9) 0.0016(8) -0.0013(9)
C66 0.0163(10) 0.0140(11) 0.0205(12) -0.0026(9) 0.0078(9) -0.0011(8)
C67 0.0113(9) 0.0139(10) 0.0112(10) 0.0040(8) -0.0021(8) -0.0021(8)
C68 0.0144(9) 0.0178(11) 0.0138(11) 0.0026(9) 0.0024(8) -0.0006(8)
C69 0.0238(11) 0.0127(11) 0.0194(12) 0.0043(9) 0.0003(9) 0.0004(9)
C70 0.0208(11) 0.0196(12) 0.0294(13) 0.0103(10) 0.0042(10) -0.0073(9)
C71 0.0171(10) 0.0233(12) 0.0266(13) 0.0094(10) 0.0091(9) -0.0001(9)
C72 0.0159(9) 0.0169(11) 0.0149(11) 0.0028(9) 0.0029(8) 0.0016(8)
F1 0.0225(7) 0.0392(9) 0.0398(9) -0.0006(7) -0.0007(6) 0.0043(6)
F2 0.108(5) 0.036(2) 0.033(2) 0.0138(18) 0.022(2) -0.007(2)
F3 0.0259(18) 0.067(5) 0.038(2) -0.011(2) -0.0046(15) 0.014(2)
F4 0.1075(15) 0.0420(10) 0.0262(9) 0.0014(7) 0.0216(9) 0.0342(10)
B1 0.0462(19) 0.063(2) 0.0200(16) 0.0048(16) 0.0032(14) 0.0250(17)
N7 0.0410(13) 0.0406(14) 0.0265(12) 0.0060(11) -0.0042(10) -0.0079(11)
C73 0.0376(14) 0.0237(13) 0.0186(13) 0.0022(10) -0.0113(11) -0.0053(11)
C74 0.0358(13) 0.0273(14) 0.0315(15) -0.0011(12) -0.0054(11) -0.0003(11)
F5 0.0242(7) 0.0456(9) 0.0486(10) -0.0253(8) 0.0109(7) -0.0111(7)
F6 0.0528(9) 0.0433(9) 0.0273(8) 0.0125(7) -0.0022(7) -0.0248(8)
B2 0.0235(17) 0.022(2) 0.019(2) 0.000 0.0042(15) 0.000
F3A 0.033(5) 0.100(14) 0.046(4) -0.026(6) -0.019(3) 0.032(7)
F2A 0.063(5) 0.065(11) 0.092(11) 0.057(10) -0.032(5) -0.023(5)

loop_
_atom_type_symbol
_atom_type_description
_atom_type_scat_dispersion_real
_atom_type_scat_dispersion_imag
_atom_type_scat_source
C C 0.0033 0.0016 'International Tables Vol C Tables 4.2.6.8 and 6.1.1.4'
H H 0.0000 0.0000 'International Tables Vol C Tables 4.2.6.8 and 6.1.1.4'
B B 0.0013 0.0007 'International Tables Vol C Tables 4.2.6.8 and 6.1.1.4'
F F 0.0171 0.0103 'International Tables Vol C Tables 4.2.6.8 and 6.1.1.4'
N N 0.0061 0.0033 'International Tables Vol C Tables 4.2.6.8 and 6.1.1.4'
Ni Ni 0.3393 1.1124 'International Tables Vol C Tables 4.2.6.8 and 6.1.1.4'
P P 0.1023 0.0942 'International Tables Vol C Tables 4.2.6.8 and 6.1.1.4'

loop_
_geom_angle_atom_site_label_1
_geom_angle_atom_site_label_2
_geom_angle_atom_site_label_3
_geom_angle
_geom_angle_site_symmetry_1
_geom_angle_site_symmetry_3
P1 Ni1 P3 128.71(2) . .
P1 Ni1 P4 118.54(2) . .
P2 Ni1 P1 82.87(2) . .
P2 Ni1 P3 119.36(2) . .
P2 Ni1 P4 129.85(2) . .
P3 Ni1 P4 83.65(2) . .
C1 P1 Ni1 111.88(6) . .
C1 P1 C5 100.99(10) . .
C3 P1 Ni1 112.01(6) . .
C3 P1 C1 101.45(10) . .
C3 P1 C5 103.12(9) . .
C5 P1 Ni1 124.53(7) . .
C2 P2 Ni1 113.00(7) . .
C2 P2 C4 101.14(9) . .
C2 P2 C15 101.92(9) . .
C4 P2 Ni1 109.98(6) . .
C15 P2 Ni1 125.32(7) . .
C15 P2 C4 102.48(9) . .
C25 P3 Ni1 110.66(6) . .
C28 P3 Ni1 112.83(7) . .
C28 P3 C25 99.96(9) . .
C28 P3 C29 102.43(9) . .
C29 P3 Ni1 124.88(6) . .
C29 P3 C25 102.90(10) . .
C26 P4 Ni1 110.78(7) . .
C26 P4 C27 101.89(9) . .
C26 P4 C39 101.74(9) . .
C27 P4 Ni1 110.42(6) . .
C39 P4 Ni1 126.79(7) . .
C39 P4 C27 102.26(9) . .
C2 N1 C1 112.91(17) . .
C9 N1 C1 118.14(16) . .
C9 N1 C2 117.23(16) . .
C3 N2 C4 113.19(16) . .
C19 N2 C3 115.88(15) . .
C19 N2 C4 115.87(16) . .
C26 N3 C25 112.83(16) . .
C33 N3 C25 118.05(16) . .
C33 N3 C26 117.34(16) . .
C28 N4 C27 115.09(16) . .
C43 N4 C27 118.23(16) . .
C43 N4 C28 116.13(15) . .
P1 C1 H1A 108.4 . .
P1 C1 H1B 108.4 . .
N1 C1 P1 115.30(14) . .
N1 C1 H1A 108.4 . .
N1 C1 H1B 108.4 . .
H1A C1 H1B 107.5 . .
P2 C2 H2A 108.9 . .
P2 C2 H2B 108.9 . .
N1 C2 P2 113.29(14) . .
N1 C2 H2A 108.9 . .
N1 C2 H2B 108.9 . .
H2A C2 H2B 107.7 . .
P1 C3 H3A 109.3 . .
P1 C3 H3B 109.3 . .
N2 C3 P1 111.44(12) . .
N2 C3 H3A 109.3 . .
N2 C3 H3B 109.3 . .
H3A C3 H3B 108.0 . .
P2 C4 H4A 108.5 . .
P2 C4 H4B 108.5 . .
N2 C4 P2 115.25(13) . .
N2 C4 H4A 108.5 . .
N2 C4 H4B 108.5 . .
H4A C4 H4B 107.5 . .
C6 C5 P1 107.86(14) . .
C6 C5 C8 110.04(17) . .
C7 C5 P1 107.74(14) . .
C7 C5 C6 108.32(17) . .
C7 C5 C8 109.84(16) . .
C8 C5 P1 112.91(14) . .
C5 C6 H6A 109.5 . .
C5 C6 H6B 109.5 . .
C5 C6 H6C 109.5 . .
H6A C6 H6B 109.5 . .
H6A C6 H6C 109.5 . .
H6B C6 H6C 109.5 . .
C5 C7 H7A 109.5 . .
C5 C7 H7B 109.5 . .
C5 C7 H7C 109.5 . .
H7A C7 H7B 109.5 . .
H7A C7 H7C 109.5 . .
H7B C7 H7C 109.5 . .
C5 C8 H8A 109.5 . .
C5 C8 H8B 109.5 . .
C5 C8 H8C 109.5 . .
H8A C8 H8B 109.5 . .
H8A C8 H8C 109.5 . .
H8B C8 H8C 109.5 . .
C10 C9 N1 123.04(18) . .
C10 C9 C14 116.60(19) . .
C14 C9 N1 120.29(18) . .
C9 C10 H10 119.4 . .
C11 C10 C9 121.26(19) . .
C11 C10 H10 119.4 . .
C10 C11 H11 119.3 . .
C12 C11 C10 121.4(2) . .
C12 C11 H11 119.3 . .
C11 C12 H12 120.9 . .
C13 C12 C11 118.2(2) . .
C13 C12 H12 120.9 . .
C12 C13 H13 119.4 . .
C12 C13 C14 121.2(2) . .
C14 C13 H13 119.4 . .
C9 C14 H14 119.3 . .
C13 C14 C9 121.4(2) . .
C13 C14 H14 119.3 . .
C16 C15 P2 107.76(14) . .
C17 C15 P2 112.93(14) . .
C17 C15 C16 109.82(17) . .
C18 C15 P2 106.76(14) . .
C18 C15 C16 108.72(17) . .
C18 C15 C17 110.71(17) . .
C15 C16 H16A 109.5 . .
C15 C16 H16B 109.5 . .
C15 C16 H16C 109.5 . .
H16A C16 H16B 109.5 . .
H16A C16 H16C 109.5 . .
H16B C16 H16C 109.5 . .
C15 C17 H17A 109.5 . .
C15 C17 H17B 109.5 . .
C15 C17 H17C 109.5 . .
H17A C17 H17B 109.5 . .
H17A C17 H17C 109.5 . .
H17B C17 H17C 109.5 . .
C15 C18 H18A 109.5 . .
C15 C18 H18B 109.5 . .
C15 C18 H18C 109.5 . .
H18A C18 H18B 109.5 . .
H18A C18 H18C 109.5 . .
H18B C18 H18C 109.5 . .
C20 C19 N2 119.74(17) . .
C20 C19 C24 117.47(19) . .
C24 C19 N2 122.73(18) . .
C19 C20 H20 119.4 . .
C21 C20 C19 121.27(19) . .
C21 C20 H20 119.4 . .
C20 C21 H21 119.6 . .
C20 C21 C22 120.8(2) . .
C22 C21 H21 119.6 . .
C21 C22 H22 120.7 . .
C23 C22 C21 118.6(2) . .
C23 C22 H22 120.7 . .
C22 C23 H23 119.5 . .
C22 C23 C24 121.1(2) . .
C24 C23 H23 119.5 . .
C19 C24 H24 119.6 . .
C23 C24 C19 120.8(2) . .
C23 C24 H24 119.6 . .
P3 C25 H25A 108.6 . .
P3 C25 H25B 108.6 . .
N3 C25 P3 114.55(13) . .
N3 C25 H25A 108.6 . .
N3 C25 H25B 108.6 . .
H25A C25 H25B 107.6 . .
P4 C26 H26A 108.9 . .
P4 C26 H26B 108.9 . .
N3 C26 P4 113.33(14) . .
N3 C26 H26A 108.9 . .
N3 C26 H26B 108.9 . .
H26A C26 H26B 107.7 . .
P4 C27 H27A 108.5 . .
P4 C27 H27B 108.5 . .
N4 C27 P4 115.10(13) . .
N4 C27 H27A 108.5 . .
N4 C27 H27B 108.5 . .
H27A C27 H27B 107.5 . .
P3 C28 H28A 109.4 . .
P3 C28 H28B 109.4 . .
N4 C28 P3 111.35(12) . .
N4 C28 H28A 109.4 . .
N4 C28 H28B 109.4 . .
H28A C28 H28B 108.0 . .
C30 C29 P3 107.49(13) . .
C30 C29 C31 111.08(17) . .
C31 C29 P3 112.35(14) . .
C32 C29 P3 108.09(14) . .
C32 C29 C30 108.04(17) . .
C32 C29 C31 109.65(16) . .
C29 C30 H30A 109.5 . .
C29 C30 H30B 109.5 . .
C29 C30 H30C 109.5 . .
H30A C30 H30B 109.5 . .
H30A C30 H30C 109.5 . .
H30B C30 H30C 109.5 . .
C29 C31 H31A 109.5 . .
C29 C31 H31B 109.5 . .
C29 C31 H31C 109.5 . .
H31A C31 H31B 109.5 . .
H31A C31 H31C 109.5 . .
H31B C31 H31C 109.5 . .
C29 C32 H32A 109.5 . .
C29 C32 H32B 109.5 . .
C29 C32 H32C 109.5 . .
H32A C32 H32B 109.5 . .
H32A C32 H32C 109.5 . .
H32B C32 H32C 109.5 . .
C34 C33 N3 121.0(2) . .
C34 C33 C38 117.3(2) . .
C38 C33 N3 121.51(19) . .
C33 C34 H34 119.7 . .
C35 C34 C33 120.6(2) . .
C35 C34 H34 119.7 . .
C34 C35 H35 119.4 . .
C36 C35 C34 121.2(2) . .
C36 C35 H35 119.4 . .
C35 C36 H36 120.7 . .
C35 C36 C37 118.7(2) . .
C37 C36 H36 120.7 . .
C36 C37 H37 119.5 . .
C38 C37 C36 120.9(2) . .
C38 C37 H37 119.5 . .
C33 C38 H38 119.3 . .
C37 C38 C33 121.3(2) . .
C37 C38 H38 119.3 . .
C40 C39 P4 112.22(14) . .
C40 C39 C41 109.52(17) . .
C41 C39 P4 108.66(14) . .
C42 C39 P4 107.76(14) . .
C42 C39 C40 110.01(17) . .
C42 C39 C41 108.59(17) . .
C39 C40 H40A 109.5 . .
C39 C40 H40B 109.5 . .
C39 C40 H40C 109.5 . .
H40A C40 H40B 109.5 . .
H40A C40 H40C 109.5 . .
H40B C40 H40C 109.5 . .
C39 C41 H41A 109.5 . .
C39 C41 H41B 109.5 . .
C39 C41 H41C 109.5 . .
H41A C41 H41B 109.5 . .
H41A C41 H41C 109.5 . .
H41B C41 H41C 109.5 . .
C39 C42 H42A 109.5 . .
C39 C42 H42B 109.5 . .
C39 C42 H42C 109.5 . .
H42A C42 H42B 109.5 . .
H42A C42 H42C 109.5 . .
H42B C42 H42C 109.5 . .
C44 C43 N4 121.89(18) . .
C48 C43 N4 120.16(17) . .
C48 C43 C44 117.74(19) . .
C43 C44 H44 119.6 . .
C45 C44 C43 120.7(2) . .
C45 C44 H44 119.6 . .
C44 C45 H45 119.7 . .
C46 C45 C44 120.67(19) . .
C46 C45 H45 119.7 . .
C45 C46 H46 120.6 . .
C45 C46 C47 118.8(2) . .
C47 C46 H46 120.6 . .
C46 C47 H47 119.6 . .
C48 C47 C46 120.8(2) . .
C48 C47 H47 119.6 . .
C43 C48 H48 119.6 . .
C47 C48 C43 120.77(19) . .
C47 C48 H48 119.6 . .
P5 Ni2 P5 134.48(3) 2_556 .
P6 Ni2 P5 83.036(18) 2_556 2_556
P6 Ni2 P5 115.939(18) . 2_556
P6 Ni2 P5 83.039(18) . .
P6 Ni2 P5 115.933(18) 2_556 .
P6 Ni2 P6 131.77(3) . 2_556
C49 P5 Ni2 110.67(6) . .
C52 P5 Ni2 112.65(6) . .
C52 P5 C49 100.37(9) . .
C52 P5 C53 103.90(9) . .
C53 P5 Ni2 124.18(6) . .
C53 P5 C49 102.10(9) . .
C50 P6 Ni2 111.98(7) . .
C50 P6 C51 101.51(9) . .
C50 P6 C63 101.97(9) . .
C51 P6 Ni2 110.07(6) . .
C63 P6 Ni2 126.37(7) . .
C63 P6 C51 101.89(9) . .
C49 N5 C50 112.36(15) . .
C57 N5 C49 119.61(15) . .
C57 N5 C50 118.43(15) . .
C52 N6 C51 112.60(15) . .
C67 N6 C51 113.50(15) . .
C67 N6 C52 115.72(15) . .
P5 C49 H49A 108.6 . .
P5 C49 H49B 108.6 . .
N5 C49 P5 114.60(13) . .
N5 C49 H49A 108.6 . .
N5 C49 H49B 108.6 . .
H49A C49 H49B 107.6 . .
P6 C50 H50A 109.3 . .
P6 C50 H50B 109.3 . .
N5 C50 P6 111.80(13) . .
N5 C50 H50A 109.3 . .
N5 C50 H50B 109.3 . .
H50A C50 H50B 107.9 . .
P6 C51 H51A 108.4 . .
P6 C51 H51B 108.4 . .
N6 C51 P6 115.47(13) . .
N6 C51 H51A 108.4 . .
N6 C51 H51B 108.4 . .
H51A C51 H51B 107.5 . .
P5 C52 H52A 109.5 . .
P5 C52 H52B 109.5 . .
N6 C52 P5 110.82(12) . .
N6 C52 H52A 109.5 . .
N6 C52 H52B 109.5 . .
H52A C52 H52B 108.1 . .
C54 C53 P5 108.80(13) . .
C54 C53 C55 108.98(16) . .
C54 C53 C56 108.21(16) . .
C55 C53 P5 113.07(14) . .
C56 C53 P5 106.54(13) . .
C56 C53 C55 111.11(16) . .
C53 C54 H54A 109.5 . .
C53 C54 H54B 109.5 . .
C53 C54 H54C 109.5 . .
H54A C54 H54B 109.5 . .
H54A C54 H54C 109.5 . .
H54B C54 H54C 109.5 . .
C53 C55 H55A 109.5 . .
C53 C55 H55B 109.5 . .
C53 C55 H55C 109.5 . .
H55A C55 H55B 109.5 . .
H55A C55 H55C 109.5 . .
H55B C55 H55C 109.5 . .
C53 C56 H56A 109.5 . .
C53 C56 H56B 109.5 . .
C53 C56 H56C 109.5 . .
H56A C56 H56B 109.5 . .
H56A C56 H56C 109.5 . .
H56B C56 H56C 109.5 . .
C58 C57 N5 121.60(18) . .
C62 C57 N5 121.40(18) . .
C62 C57 C58 116.92(19) . .
C57 C58 H58 119.4 . .
C59 C58 C57 121.19(19) . .
C59 C58 H58 119.4 . .
C58 C59 H59 119.5 . .
C60 C59 C58 121.1(2) . .
C60 C59 H59 119.5 . .
C59 C60 H60 120.9 . .
C61 C60 C59 118.2(2) . .
C61 C60 H60 120.9 . .
C60 C61 H61 119.3 . .
C60 C61 C62 121.5(2) . .
C62 C61 H61 119.3 . .
C57 C62 H62 119.4 . .
C61 C62 C57 121.1(2) . .
C61 C62 H62 119.4 . .
C64 C63 P6 106.58(13) . .
C64 C63 C65 111.03(17) . .
C64 C63 C66 108.47(16) . .
C65 C63 P6 112.85(13) . .
C65 C63 C66 108.88(16) . .
C66 C63 P6 108.92(13) . .
C63 C64 H64A 109.5 . .
C63 C64 H64B 109.5 . .
C63 C64 H64C 109.5 . .
H64A C64 H64B 109.5 . .
H64A C64 H64C 109.5 . .
H64B C64 H64C 109.5 . .
C63 C65 H65A 109.5 . .
C63 C65 H65B 109.5 . .
C63 C65 H65C 109.5 . .
H65A C65 H65B 109.5 . .
H65A C65 H65C 109.5 . .
H65B C65 H65C 109.5 . .
C63 C66 H66A 109.5 . .
C63 C66 H66B 109.5 . .
C63 C66 H66C 109.5 . .
H66A C66 H66B 109.5 . .
H66A C66 H66C 109.5 . .
H66B C66 H66C 109.5 . .
C68 C67 N6 119.48(17) . .
C68 C67 C72 117.76(18) . .
C72 C67 N6 122.76(18) . .
C67 C68 H68 119.2 . .
C69 C68 C67 121.60(18) . .
C69 C68 H68 119.2 . .
C68 C69 H69 119.9 . .
C68 C69 C70 120.3(2) . .
C70 C69 H69 119.9 . .
C69 C70 H70 120.5 . .
C71 C70 C69 118.99(19) . .
C71 C70 H70 120.5 . .
C70 C71 H71 119.4 . .
C70 C71 C72 121.17(19) . .
C72 C71 H71 119.4 . .
C67 C72 H72 120.0 . .
C71 C72 C67 120.1(2) . .
C71 C72 H72 120.0 . .
F1 B1 F3 101.5(5) . .
F1 B1 F4 110.7(2) . .
F1 B1 F2A 107.3(5) . .
F2 B1 F1 109.5(4) . .
F2 B1 F3 110.5(7) . .
F2 B1 F4 117.2(4) . .
F4 B1 F3 106.3(3) . .
F4 B1 F2A 94.7(13) . .
F3A B1 F1 126.8(12) . .
F3A B1 F4 109.5(4) . .
F3A B1 F2A 103(2) . .
N7 C73 C74 179.7(3) . .
C73 C74 H74A 109.5 . .
C73 C74 H74B 109.5 . .
C73 C74 H74C 109.5 . .
H74A C74 H74B 109.5 . .
H74A C74 H74C 109.5 . .
H74B C74 H74C 109.5 . .
F5 B2 F5 109.8(3) 2 .
F6 B2 F5 108.98(9) 2 2
F6 B2 F5 108.65(8) . 2
F6 B2 F5 108.65(8) 2 .
F6 B2 F5 108.99(9) . .
F6 B2 F6 111.7(3) 2 .

loop_
_geom_bond_atom_site_label_1
_geom_bond_atom_site_label_2
_geom_bond_distance
_geom_bond_site_symmetry_2
Ni1 P1 2.2321(5) .
Ni1 P2 2.2247(6) .
Ni1 P3 2.2397(5) .
Ni1 P4 2.2418(6) .
P1 C1 1.871(2) .
P1 C3 1.856(2) .
P1 C5 1.874(2) .
P2 C2 1.850(2) .
P2 C4 1.8771(19) .
P2 C15 1.873(2) .
P3 C25 1.878(2) .
P3 C28 1.8532(19) .
P3 C29 1.874(2) .
P4 C26 1.851(2) .
P4 C27 1.8818(19) .
P4 C39 1.877(2) .
N1 C1 1.462(2) .
N1 C2 1.457(3) .
N1 C9 1.415(3) .
N2 C3 1.464(2) .
N2 C4 1.467(2) .
N2 C19 1.421(3) .
N3 C25 1.468(2) .
N3 C26 1.464(3) .
N3 C33 1.418(3) .
N4 C27 1.465(2) .
N4 C28 1.455(3) .
N4 C43 1.416(2) .
C1 H1A 0.9900 .
C1 H1B 0.9900 .
C2 H2A 0.9900 .
C2 H2B 0.9900 .
C3 H3A 0.9900 .
C3 H3B 0.9900 .
C4 H4A 0.9900 .
C4 H4B 0.9900 .
C5 C6 1.533(3) .
C5 C7 1.527(3) .
C5 C8 1.539(3) .
C6 H6A 0.9800 .
C6 H6B 0.9800 .
C6 H6C 0.9800 .
C7 H7A 0.9800 .
C7 H7B 0.9800 .
C7 H7C 0.9800 .
C8 H8A 0.9800 .
C8 H8B 0.9800 .
C8 H8C 0.9800 .
C9 C10 1.400(3) .
C9 C14 1.408(3) .
C10 H10 0.9500 .
C10 C11 1.386(3) .
C11 H11 0.9500 .
C11 C12 1.383(3) .
C12 H12 0.9500 .
C12 C13 1.381(3) .
C13 H13 0.9500 .
C13 C14 1.384(3) .
C14 H14 0.9500 .
C15 C16 1.539(3) .
C15 C17 1.537(3) .
C15 C18 1.525(3) .
C16 H16A 0.9800 .
C16 H16B 0.9800 .
C16 H16C 0.9800 .
C17 H17A 0.9800 .
C17 H17B 0.9800 .
C17 H17C 0.9800 .
C18 H18A 0.9800 .
C18 H18B 0.9800 .
C18 H18C 0.9800 .
C19 C20 1.398(3) .
C19 C24 1.399(3) .
C20 H20 0.9500 .
C20 C21 1.379(3) .
C21 H21 0.9500 .
C21 C22 1.389(3) .
C22 H22 0.9500 .
C22 C23 1.377(3) .
C23 H23 0.9500 .
C23 C24 1.390(3) .
C24 H24 0.9500 .
C25 H25A 0.9900 .
C25 H25B 0.9900 .
C26 H26A 0.9900 .
C26 H26B 0.9900 .
C27 H27A 0.9900 .
C27 H27B 0.9900 .
C28 H28A 0.9900 .
C28 H28B 0.9900 .
C29 C30 1.534(3) .
C29 C31 1.535(3) .
C29 C32 1.533(3) .
C30 H30A 0.9800 .
C30 H30B 0.9800 .
C30 H30C 0.9800 .
C31 H31A 0.9800 .
C31 H31B 0.9800 .
C31 H31C 0.9800 .
C32 H32A 0.9800 .
C32 H32B 0.9800 .
C32 H32C 0.9800 .
C33 C34 1.403(3) .
C33 C38 1.404(3) .
C34 H34 0.9500 .
C34 C35 1.388(3) .
C35 H35 0.9500 .
C35 C36 1.382(3) .
C36 H36 0.9500 .
C36 C37 1.383(3) .
C37 H37 0.9500 .
C37 C38 1.377(3) .
C38 H38 0.9500 .
C39 C40 1.534(3) .
C39 C41 1.540(3) .
C39 C42 1.532(3) .
C40 H40A 0.9800 .
C40 H40B 0.9800 .
C40 H40C 0.9800 .
C41 H41A 0.9800 .
C41 H41B 0.9800 .
C41 H41C 0.9800 .
C42 H42A 0.9800 .
C42 H42B 0.9800 .
C42 H42C 0.9800 .
C43 C44 1.399(3) .
C43 C48 1.398(3) .
C44 H44 0.9500 .
C44 C45 1.389(3) .
C45 H45 0.9500 .
C45 C46 1.382(3) .
C46 H46 0.9500 .
C46 C47 1.388(3) .
C47 H47 0.9500 .
C47 C48 1.382(3) .
C48 H48 0.9500 .
Ni2 P5 2.2369(5) 2_556
Ni2 P5 2.2369(5) .
Ni2 P6 2.2306(5) 2_556
Ni2 P6 2.2305(5) .
P5 C49 1.880(2) .
P5 C52 1.8549(19) .
P5 C53 1.870(2) .
P6 C50 1.853(2) .
P6 C51 1.8778(18) .
P6 C63 1.875(2) .
N5 C49 1.462(2) .
N5 C50 1.464(2) .
N5 C57 1.413(2) .
N6 C51 1.475(2) .
N6 C52 1.463(2) .
N6 C67 1.427(2) .
C49 H49A 0.9900 .
C49 H49B 0.9900 .
C50 H50A 0.9900 .
C50 H50B 0.9900 .
C51 H51A 0.9900 .
C51 H51B 0.9900 .
C52 H52A 0.9900 .
C52 H52B 0.9900 .
C53 C54 1.532(3) .
C53 C55 1.536(3) .
C53 C56 1.535(3) .
C54 H54A 0.9800 .
C54 H54B 0.9800 .
C54 H54C 0.9800 .
C55 H55A 0.9800 .
C55 H55B 0.9800 .
C55 H55C 0.9800 .
C56 H56A 0.9800 .
C56 H56B 0.9800 .
C56 H56C 0.9800 .
C57 C58 1.403(3) .
C57 C62 1.400(3) .
C58 H58 0.9500 .
C58 C59 1.387(3) .
C59 H59 0.9500 .
C59 C60 1.383(3) .
C60 H60 0.9500 .
C60 C61 1.380(3) .
C61 H61 0.9500 .
C61 C62 1.384(3) .
C62 H62 0.9500 .
C63 C64 1.534(3) .
C63 C65 1.535(3) .
C63 C66 1.536(3) .
C64 H64A 0.9800 .
C64 H64B 0.9800 .
C64 H64C 0.9800 .
C65 H65A 0.9800 .
C65 H65B 0.9800 .
C65 H65C 0.9800 .
C66 H66A 0.9800 .
C66 H66B 0.9800 .
C66 H66C 0.9800 .
C67 C68 1.397(3) .
C67 C72 1.406(3) .
C68 H68 0.9500 .
C68 C69 1.377(3) .
C69 H69 0.9500 .
C69 C70 1.389(3) .
C70 H70 0.9500 .
C70 C71 1.382(3) .
C71 H71 0.9500 .
C71 C72 1.389(3) .
C72 H72 0.9500 .
F1 B1 1.367(3) .
F2 B1 1.306(8) .
F3 B1 1.508(11) .
F4 B1 1.384(3) .
B1 F3A 1.255(7) .
B1 F2A 1.668(17) .
N7 C73 1.140(3) .
C73 C74 1.464(3) .
C74 H74A 0.9800 .
C74 H74B 0.9800 .
C74 H74C 0.9800 .
F5 B2 1.389(3) .
F6 B2 1.384(2) .
B2 F5 1.389(3) 2
B2 F6 1.384(2) 2

loop_
_geom_torsion_atom_site_label_1
_geom_torsion_atom_site_label_2
_geom_torsion_atom_site_label_3
_geom_torsion_atom_site_label_4
_geom_torsion
Ni1 P1 C1 N1 -2.43(19)
Ni1 P1 C3 N2 -19.21(16)
Ni1 P1 C5 C6 57.43(16)
Ni1 P1 C5 C7 -59.30(15)
Ni1 P1 C5 C8 179.23(11)
Ni1 P2 C2 N1 -18.18(16)
Ni1 P2 C4 N2 -1.37(16)
Ni1 P2 C15 C16 -55.76(17)
Ni1 P2 C15 C17 -177.22(11)
Ni1 P2 C15 C18 60.88(15)
Ni1 P3 C25 N3 -5.55(17)
Ni1 P3 C28 N4 -19.47(16)
Ni1 P3 C29 C30 57.82(16)
Ni1 P3 C29 C31 -179.67(11)
Ni1 P3 C29 C32 -58.56(15)
Ni1 P4 C26 N3 -21.01(15)
Ni1 P4 C27 N4 -2.34(17)
Ni1 P4 C39 C40 -175.76(11)
Ni1 P4 C39 C41 -54.51(17)
Ni1 P4 C39 C42 62.98(15)
N1 C9 C10 C11 175.10(19)
N1 C9 C14 C13 -175.30(18)
N2 C19 C20 C21 177.8(2)
N2 C19 C24 C23 -176.76(19)
N3 C33 C34 C35 -174.44(18)
N3 C33 C38 C37 175.50(19)
N4 C43 C44 C45 -168.67(19)
N4 C43 C48 C47 167.68(19)
C1 P1 C3 N2 100.27(15)
C1 P1 C5 C6 -69.05(16)
C1 P1 C5 C7 174.22(14)
C1 P1 C5 C8 52.75(16)
C1 N1 C2 P2 -59.19(19)
C1 N1 C9 C10 11.1(3)
C1 N1 C9 C14 -172.15(19)
C2 P2 C4 N2 -121.06(15)
C2 P2 C15 C16 73.96(16)
C2 P2 C15 C17 -47.50(16)
C2 P2 C15 C18 -169.40(13)
C2 N1 C1 P1 71.8(2)
C2 N1 C9 C10 151.63(19)
C2 N1 C9 C14 -31.7(3)
C3 P1 C1 N1 -122.00(17)
C3 P1 C5 C6 -173.71(14)
C3 P1 C5 C7 69.57(15)
C3 P1 C5 C8 -51.90(16)
C3 N2 C4 P2 73.37(18)
C3 N2 C19 C20 -171.04(18)
C3 N2 C19 C24 6.1(3)
C4 P2 C2 N1 99.34(14)
C4 P2 C15 C16 178.38(14)
C4 P2 C15 C17 56.92(16)
C4 P2 C15 C18 -64.98(15)
C4 N2 C3 P1 -59.78(18)
C4 N2 C19 C20 52.8(2)
C4 N2 C19 C24 -130.1(2)
C5 P1 C1 N1 132.02(17)
C5 P1 C3 N2 -155.43(14)
C9 N1 C1 P1 -146.11(15)
C9 N1 C2 P2 158.32(13)
C9 C10 C11 C12 0.8(3)
C10 C9 C14 C13 1.6(3)
C10 C11 C12 C13 0.4(3)
C11 C12 C13 C14 -0.5(3)
C12 C13 C14 C9 -0.6(3)
C14 C9 C10 C11 -1.7(3)
C15 P2 C2 N1 -155.19(14)
C15 P2 C4 N2 133.92(15)
C19 N2 C3 P1 162.89(14)
C19 N2 C4 P2 -149.29(14)
C19 C20 C21 C22 -1.2(4)
C20 C19 C24 C23 0.4(3)
C20 C21 C22 C23 0.8(4)
C21 C22 C23 C24 0.1(4)
C22 C23 C24 C19 -0.8(3)
C24 C19 C20 C21 0.6(3)
C25 P3 C28 N4 98.08(15)
C25 P3 C29 C30 -69.11(15)
C25 P3 C29 C31 53.40(16)
C25 P3 C29 C32 174.50(13)
C25 N3 C26 P4 -58.41(19)
C25 N3 C33 C34 -154.18(18)
C25 N3 C33 C38 30.3(3)
C26 P4 C27 N4 -120.07(15)
C26 P4 C39 C40 -48.33(16)
C26 P4 C39 C41 72.92(16)
C26 P4 C39 C42 -169.59(14)
C26 N3 C25 P3 74.73(19)
C26 N3 C33 C34 -13.8(3)
C26 N3 C33 C38 170.65(18)
C27 P4 C26 N3 96.46(15)
C27 P4 C39 C40 56.77(16)
C27 P4 C39 C41 178.02(14)
C27 P4 C39 C42 -64.49(15)
C27 N4 C28 P3 -59.33(19)
C27 N4 C43 C44 -129.6(2)
C27 N4 C43 C48 55.8(3)
C28 P3 C25 N3 -124.71(15)
C28 P3 C29 C30 -172.54(14)
C28 P3 C29 C31 -50.03(16)
C28 P3 C29 C32 71.07(14)
C28 N4 C27 P4 73.42(19)
C28 N4 C43 C44 13.5(3)
C28 N4 C43 C48 -161.11(18)
C29 P3 C25 N3 129.96(15)
C29 P3 C28 N4 -156.21(14)
C33 N3 C25 P3 -143.19(15)
C33 N3 C26 P4 159.22(14)
C33 C34 C35 C36 -1.4(3)
C34 C33 C38 C37 -0.2(3)
C34 C35 C36 C37 0.4(3)
C35 C36 C37 C38 0.7(3)
C36 C37 C38 C33 -0.8(3)
C38 C33 C34 C35 1.3(3)
C39 P4 C26 N3 -158.15(14)
C39 P4 C27 N4 134.95(15)
C43 N4 C27 P4 -143.11(15)
C43 N4 C28 P3 156.42(14)
C43 C44 C45 C46 -0.3(3)
C44 C43 C48 C47 -7.1(3)
C44 C45 C46 C47 -4.6(3)
C45 C46 C47 C48 3.5(3)
C46 C47 C48 C43 2.5(3)
C48 C43 C44 C45 6.0(3)
Ni2 P5 C49 N5 -8.40(16)
Ni2 P5 C52 N6 -21.61(15)
Ni2 P5 C53 C54 -60.15(15)
Ni2 P5 C53 C55 178.63(11)
Ni2 P5 C53 C56 56.31(15)
Ni2 P6 C50 N5 -22.98(14)
Ni2 P6 C51 N6 -6.31(16)
Ni2 P6 C63 C64 57.16(15)
Ni2 P6 C63 C65 179.29(11)
Ni2 P6 C63 C66 -59.68(16)
N5 C57 C58 C59 176.55(18)
N5 C57 C62 C61 -175.91(18)
N6 C67 C68 C69 -177.17(19)
N6 C67 C72 C71 178.33(19)
C49 P5 C52 N6 96.11(14)
C49 P5 C53 C54 174.26(13)
C49 P5 C53 C55 53.04(16)
C49 P5 C53 C56 -69.29(14)
C49 N5 C50 P6 -57.63(18)
C49 N5 C57 C58 29.4(3)
C49 N5 C57 C62 -154.11(18)
C50 P6 C51 N6 -125.06(14)
C50 P6 C63 C64 -173.69(13)
C50 P6 C63 C65 -51.57(16)
C50 P6 C63 C66 69.47(15)
C50 N5 C49 P5 77.07(18)
C50 N5 C57 C58 173.00(17)
C50 N5 C57 C62 -10.5(3)
C51 P6 C50 N5 94.39(14)
C51 P6 C63 C64 -69.03(14)
C51 P6 C63 C65 53.09(16)
C51 P6 C63 C66 174.13(14)
C51 N6 C52 P5 -58.11(17)
C51 N6 C67 C68 54.2(2)
C51 N6 C67 C72 -126.7(2)
C52 P5 C49 N5 -127.58(14)
C52 P5 C53 C54 70.22(14)
C52 P5 C53 C55 -51.00(16)
C52 P5 C53 C56 -173.33(13)
C52 N6 C51 P6 76.46(17)
C52 N6 C67 C68 -173.38(18)
C52 N6 C67 C72 5.7(3)
C53 P5 C49 N5 125.63(14)
C53 P5 C52 N6 -158.54(13)
C57 N5 C49 P5 -137.26(15)
C57 N5 C50 P6 156.25(14)
C57 C58 C59 C60 -0.5(3)
C58 C57 C62 C61 0.8(3)
C58 C59 C60 C61 0.4(3)
C59 C60 C61 C62 0.3(3)
C60 C61 C62 C57 -0.9(3)
C62 C57 C58 C59 -0.1(3)
C63 P6 C50 N5 -160.65(13)
C63 P6 C51 N6 129.92(14)
C67 N6 C51 P6 -149.62(13)
C67 N6 C52 P5 169.05(13)
C67 C68 C69 C70 -1.9(3)
C68 C67 C72 C71 -2.6(3)
C68 C69 C70 C71 -1.2(3)
C69 C70 C71 C72 2.3(3)
C70 C71 C72 C67 -0.4(3)
C72 C67 C68 C69 3.7(3)
